data_7015177
loop_
_publ_author_name
'Coetzee, Jacorien'
'Cronje, Stephanie'
'Dobrza\'nska, Liliana'
'Raubenheimer, Helgard G.'
'Joon\'e, Gisela'
'Nell, Margo J.'
'Hoppe, Heinrich C.'

_publ_section_title
;
 Novel N-heterocyclic ylideneamine gold(I) complexes: synthesis,
 characterisation and screening for antitumour and antimalarial
 activity.
;
_journal_issue 7
_journal_name_full 'Dalton transactions (Cambridge, England : 2003)'
_journal_page_first 1471
_journal_page_last 1483
_journal_paper_doi 10.1039/c0dt01312a
_journal_volume 40
_journal_year 2011
_chemical_formula_moiety 'C14 H8 Au F5 N2 S, C4 H8 O'
_chemical_formula_sum 'C18 H16 Au F5 N2 O S'
_chemical_formula_weight 600.35
_chemical_melting_point '128-132 ^o^C'
_chemical_name_common work
_chemical_name_systematic
;
?
;
_space_group_IT_number 2
_symmetry_cell_setting triclinic
_symmetry_space_group_name_Hall '-P 1'
_symmetry_space_group_name_H-M 'P -1'
_atom_sites_solution_hydrogens geom
_atom_sites_solution_primary direct
_atom_sites_solution_secondary difmap
_audit_creation_method SHELXL-97
_cell_angle_alpha 99.080(3)
_cell_angle_beta 112.817(3)
_cell_angle_gamma 96.171(3)
_cell_formula_units_Z 2
_cell_length_a 9.309(2)
_cell_length_b 9.355(2)
_cell_length_c 11.773(3)
_cell_measurement_reflns_used 5740
_cell_measurement_temperature 100(2)
_cell_measurement_theta_max 25.769
_cell_measurement_theta_min 2.2425
_cell_volume 917.0(4)
_computing_cell_refinement 'SAINT (Bruker, 2003)'
_computing_data_collection 'SMART (Bruker, 2003)'
_computing_data_reduction SAINT
_computing_molecular_graphics 'X-Seed (Barbour, 2003)'
_computing_structure_refinement 'SHELXL-97 (Sheldrick, 2008)'
_computing_structure_solution 'SHELXS-97 (Sheldrick, 2008)'
_diffrn_ambient_temperature 100(2)
_diffrn_measured_fraction_theta_full 0.986
_diffrn_measured_fraction_theta_max 0.879
_diffrn_measurement_device_type 'Bruker APEX CCD area-detector'
_diffrn_measurement_method \w
_diffrn_radiation_monochromator graphite
_diffrn_radiation_source 'fine-focus sealed tube'
_diffrn_radiation_type MoK\a
_diffrn_radiation_wavelength 0.71073
_diffrn_reflns_av_R_equivalents 0.0267
_diffrn_reflns_av_sigmaI/netI 0.0372
_diffrn_reflns_limit_h_max 11
_diffrn_reflns_limit_h_min -12
_diffrn_reflns_limit_k_max 12
_diffrn_reflns_limit_k_min -12
_diffrn_reflns_limit_l_max 15
_diffrn_reflns_limit_l_min -14
_diffrn_reflns_number 9785
_diffrn_reflns_theta_full 25.00
_diffrn_reflns_theta_max 28.24
_diffrn_reflns_theta_min 1.92
_exptl_absorpt_coefficient_mu 8.195
_exptl_absorpt_correction_T_max 0.5258
_exptl_absorpt_correction_T_min 0.4396
_exptl_absorpt_correction_type multi-scan
_exptl_absorpt_process_details 'SADABS (Sheldrick, 1997)'
_exptl_crystal_colour colorless
_exptl_crystal_density_diffrn 2.174
_exptl_crystal_density_method 'not measured'
_exptl_crystal_description block
_exptl_crystal_F_000 572
_exptl_crystal_size_max 0.12
_exptl_crystal_size_mid 0.12
_exptl_crystal_size_min 0.09
_refine_diff_density_max 3.632
_refine_diff_density_min -1.243
_refine_diff_density_rms 0.212
_refine_ls_extinction_method none
_refine_ls_goodness_of_fit_ref 1.071
_refine_ls_hydrogen_treatment constr
_refine_ls_matrix_type full
_refine_ls_number_parameters 254
_refine_ls_number_reflns 3994
_refine_ls_number_restraints 0
_refine_ls_restrained_S_all 1.071
_refine_ls_R_factor_all 0.0376
_refine_ls_R_factor_gt 0.0315
_refine_ls_shift/su_max 0.002
_refine_ls_shift/su_mean 0.000
_refine_ls_structure_factor_coef Fsqd
_refine_ls_weighting_details 'calc w=1/[\s^2^(Fo^2^)+(0.0443P)^2^+1.7566P] where P=(Fo^2^+2Fc^2^)/3'
_refine_ls_weighting_scheme calc
_refine_ls_wR_factor_gt 0.0743
_refine_ls_wR_factor_ref 0.0776
_reflns_number_gt 3618
_reflns_number_total 3994
_reflns_threshold_expression >2sigma(I)
_cod_data_source_file c0dt01312a.txt
_cod_data_source_block 2
_cod_original_cell_volume 917.0(3)
_cod_original_sg_symbol_H-M P-1
_cod_database_code 7015177

loop_
_symmetry_equiv_pos_as_xyz
'x, y, z'
'-x, -y, -z'

loop_
_atom_site_label
_atom_site_type_symbol
_atom_site_fract_x
_atom_site_fract_y
_atom_site_fract_z
_atom_site_U_iso_or_equiv
_atom_site_adp_type
_atom_site_occupancy
_atom_site_symmetry_multiplicity
_atom_site_calc_flag
_atom_site_refinement_flags
_atom_site_disorder_assembly
_atom_site_disorder_group
Au1 Au 0.04904(2) 0.72257(2) 0.550178(17) 0.01506(8) Uani 1 1 d . . .
S1 S -0.12590(15) 0.50530(15) 0.69047(12) 0.0176(3) Uani 1 1 d . . .
O1 O 0.4994(5) 0.6803(4) 0.7687(4) 0.0238(9) Uani 1 1 d . . .
N1 N 0.1502(5) 0.4900(5) 0.8513(4) 0.0182(9) Uani 1 1 d . . .
C1 C 0.4792(7) 0.6185(6) 0.6414(6) 0.0251(12) Uani 1 1 d . . .
H16 H 0.3686 0.5663 0.5900 0.030 Uiso 1 1 calc R . .
H15 H 0.5511 0.5475 0.6428 0.030 Uiso 1 1 calc R . .
N2 N 0.1518(6) 0.6362(5) 0.7044(4) 0.0202(10) Uani 1 1 d . . .
H8 H 0.2558 0.6591 0.7437 0.024 Uiso 1 1 calc R . .
C2 C 0.5183(8) 0.7456(7) 0.5856(6) 0.0316(14) Uani 1 1 d . . .
H14 H 0.6258 0.7512 0.5869 0.038 Uiso 1 1 calc R . .
H13 H 0.4402 0.7352 0.4976 0.038 Uiso 1 1 calc R . .
C3 C 0.5093(7) 0.8801(6) 0.6718(5) 0.0254(13) Uani 1 1 d . . .
H11 H 0.5796 0.9691 0.6744 0.030 Uiso 1 1 calc R . .
H12 H 0.3994 0.8985 0.6447 0.030 Uiso 1 1 calc R . .
C4 C 0.5658(7) 0.8367(6) 0.7980(5) 0.0241(12) Uani 1 1 d . . .
H9 H 0.6831 0.8538 0.8390 0.029 Uiso 1 1 calc R . .
H10 H 0.5268 0.8937 0.8548 0.029 Uiso 1 1 calc R . .
C111 C -0.0463(7) 0.8171(5) 0.4029(5) 0.0167(11) Uani 1 1 d . . .
F112 F 0.2077(4) 0.9391(4) 0.4320(3) 0.0229(7) Uani 1 1 d . . .
C112 C 0.0456(6) 0.9099(6) 0.3677(5) 0.0166(11) Uani 1 1 d . . .
F113 F 0.0843(4) 1.0740(4) 0.2415(3) 0.0220(7) Uani 1 1 d . . .
C113 C -0.0130(6) 0.9812(6) 0.2694(5) 0.0156(10) Uani 1 1 d . . .
F114 F -0.2362(4) 1.0243(4) 0.1024(3) 0.0252(7) Uani 1 1 d . . .
C114 C -0.1720(7) 0.9578(6) 0.1997(5) 0.0207(12) Uani 1 1 d . . .
F115 F -0.4306(4) 0.8368(4) 0.1586(3) 0.0259(7) Uani 1 1 d . . .
C115 C -0.2718(6) 0.8632(6) 0.2292(5) 0.0187(11) Uani 1 1 d . . .
F116 F -0.3113(4) 0.7052(4) 0.3526(3) 0.0248(7) Uani 1 1 d . . .
C116 C -0.2076(6) 0.7960(6) 0.3277(5) 0.0167(11) Uani 1 1 d . . .
C211 C 0.0805(6) 0.5514(6) 0.7509(5) 0.0142(10) Uani 1 1 d . . .
C212 C -0.1126(6) 0.3923(6) 0.7994(5) 0.0164(10) Uani 1 1 d . . .
C213 C -0.2369(6) 0.3058(6) 0.8094(5) 0.0185(11) Uani 1 1 d . . .
H1 H -0.3444 0.3024 0.7548 0.022 Uiso 1 1 calc R . .
C214 C -0.1966(7) 0.2247(6) 0.9027(5) 0.0225(12) Uani 1 1 d . . .
H2 H -0.2782 0.1633 0.9114 0.027 Uiso 1 1 calc R . .
C215 C -0.0390(7) 0.2311(6) 0.9840(5) 0.0180(11) Uani 1 1 d . . .
H3 H -0.0153 0.1746 1.0472 0.022 Uiso 1 1 calc R . .
C216 C 0.0844(6) 0.3194(6) 0.9738(5) 0.0175(11) Uani 1 1 d . . .
H4 H 0.1916 0.3252 1.0301 0.021 Uiso 1 1 calc R . .
C217 C 0.0459(6) 0.3982(5) 0.8794(5) 0.0153(10) Uani 1 1 d . . .
C218 C 0.3180(6) 0.5149(6) 0.9192(5) 0.0167(11) Uani 1 1 d . . .
H6 H 0.3662 0.4794 0.8620 0.025 Uiso 1 1 calc R . .
H7 H 0.3450 0.4619 0.9879 0.025 Uiso 1 1 calc R . .
H5 H 0.3584 0.6206 0.9543 0.025 Uiso 1 1 calc R . .

loop_
_atom_site_aniso_label
_atom_site_aniso_U_11
_atom_site_aniso_U_22
_atom_site_aniso_U_33
_atom_site_aniso_U_23
_atom_site_aniso_U_13
_atom_site_aniso_U_12
Au1 0.01561(12) 0.01528(11) 0.01465(11) 0.00443(7) 0.00634(8) 0.00221(7)
S1 0.0122(6) 0.0224(7) 0.0165(6) 0.0061(5) 0.0038(5) 0.0018(5)
O1 0.018(2) 0.026(2) 0.023(2) 0.0050(17) 0.0052(16) -0.0028(16)
N1 0.017(2) 0.019(2) 0.017(2) 0.0045(18) 0.0060(18) 0.0020(18)
C1 0.023(3) 0.022(3) 0.032(3) 0.000(2) 0.015(3) 0.004(2)
N2 0.017(2) 0.021(2) 0.023(2) 0.0073(19) 0.0073(19) 0.0038(18)
C2 0.037(4) 0.035(3) 0.024(3) 0.004(3) 0.017(3) -0.002(3)
C3 0.024(3) 0.025(3) 0.021(3) 0.006(2) 0.003(2) -0.001(2)
C4 0.017(3) 0.022(3) 0.026(3) 0.003(2) 0.003(2) -0.003(2)
C111 0.032(3) 0.007(2) 0.014(2) -0.0004(19) 0.014(2) 0.008(2)
F112 0.0152(16) 0.0302(18) 0.0213(16) 0.0093(14) 0.0048(13) 0.0011(13)
C112 0.012(2) 0.019(3) 0.013(2) -0.003(2) 0.001(2) 0.002(2)
F113 0.0182(16) 0.0251(17) 0.0222(16) 0.0090(13) 0.0078(13) -0.0022(13)
C113 0.020(3) 0.015(2) 0.016(2) 0.002(2) 0.012(2) 0.002(2)
F114 0.0235(18) 0.0293(18) 0.0190(16) 0.0118(14) 0.0024(14) 0.0046(14)
C114 0.030(3) 0.018(3) 0.011(2) 0.005(2) 0.004(2) 0.007(2)
F115 0.0102(15) 0.0302(18) 0.0284(18) 0.0072(15) -0.0005(13) -0.0003(13)
C115 0.011(2) 0.019(3) 0.021(3) -0.002(2) 0.005(2) -0.002(2)
F116 0.0191(17) 0.0258(17) 0.0317(18) 0.0118(14) 0.0121(14) -0.0013(13)
C116 0.010(2) 0.015(2) 0.018(3) -0.002(2) 0.005(2) -0.0096(19)
C211 0.012(2) 0.016(2) 0.019(3) 0.002(2) 0.011(2) 0.0054(19)
C212 0.020(3) 0.014(2) 0.013(2) 0.001(2) 0.005(2) 0.003(2)
C213 0.014(3) 0.022(3) 0.014(2) -0.001(2) 0.002(2) 0.003(2)
C214 0.029(3) 0.017(3) 0.022(3) 0.003(2) 0.013(2) -0.002(2)
C215 0.024(3) 0.017(3) 0.016(2) 0.007(2) 0.009(2) 0.003(2)
C216 0.015(3) 0.018(3) 0.017(3) 0.001(2) 0.006(2) 0.002(2)
C217 0.014(3) 0.011(2) 0.018(3) -0.003(2) 0.008(2) -0.0044(19)
C218 0.016(3) 0.022(3) 0.014(2) 0.009(2) 0.006(2) 0.003(2)

loop_
_atom_type_symbol
_atom_type_description
_atom_type_scat_dispersion_real
_atom_type_scat_dispersion_imag
_atom_type_scat_source
C C 0.0033 0.0016 'International Tables Vol C Tables 4.2.6.8 and 6.1.1.4'
H H 0.0000 0.0000 'International Tables Vol C Tables 4.2.6.8 and 6.1.1.4'
N N 0.0061 0.0033 'International Tables Vol C Tables 4.2.6.8 and 6.1.1.4'
O O 0.0106 0.0060 'International Tables Vol C Tables 4.2.6.8 and 6.1.1.4'
F F 0.0171 0.0103 'International Tables Vol C Tables 4.2.6.8 and 6.1.1.4'
S S 0.1246 0.1234 'International Tables Vol C Tables 4.2.6.8 and 6.1.1.4'
Au Au -2.0133 8.8022 'International Tables Vol C Tables 4.2.6.8 and 6.1.1.4'

loop_
_geom_angle_atom_site_label_1
_geom_angle_atom_site_label_2
_geom_angle_atom_site_label_3
_geom_angle
_geom_angle_site_symmetry_1
_geom_angle_site_symmetry_3
_geom_angle_publ_flag
C111 Au1 N2 177.29(19) . . ?
C211 S1 C212 91.0(3) . . ?
C1 O1 C4 107.9(4) . . ?
C211 N1 C217 115.1(4) . . ?
C211 N1 C218 121.7(4) . . ?
C217 N1 C218 123.2(4) . . ?
O1 C1 C2 107.5(5) . . ?
O1 C1 H16 110.2 . . ?
C2 C1 H16 110.2 . . ?
O1 C1 H15 110.2 . . ?
C2 C1 H15 110.2 . . ?
H16 C1 H15 108.5 . . ?
C211 N2 Au1 127.0(4) . . ?
C211 N2 H8 116.5 . . ?
Au1 N2 H8 116.5 . . ?
C3 C2 C1 103.4(5) . . ?
C3 C2 H14 111.1 . . ?
C1 C2 H14 111.1 . . ?
C3 C2 H13 111.1 . . ?
C1 C2 H13 111.1 . . ?
H14 C2 H13 109.1 . . ?
C4 C3 C2 102.3(5) . . ?
C4 C3 H11 111.3 . . ?
C2 C3 H11 111.3 . . ?
C4 C3 H12 111.3 . . ?
C2 C3 H12 111.3 . . ?
H11 C3 H12 109.2 . . ?
O1 C4 C3 104.8(4) . . ?
O1 C4 H9 110.8 . . ?
C3 C4 H9 110.8 . . ?
O1 C4 H10 110.8 . . ?
C3 C4 H10 110.8 . . ?
H9 C4 H10 108.9 . . ?
C112 C111 C116 113.8(5) . . ?
C112 C111 Au1 121.9(4) . . ?
C116 C111 Au1 124.3(4) . . ?
F112 C112 C111 120.5(5) . . ?
F112 C112 C113 114.9(5) . . ?
C111 C112 C113 124.6(5) . . ?
F113 C113 C114 119.3(5) . . ?
F113 C113 C112 121.6(5) . . ?
C114 C113 C112 119.1(5) . . ?
F114 C114 C113 121.8(5) . . ?
F114 C114 C115 119.0(5) . . ?
C113 C114 C115 119.2(5) . . ?
F115 C115 C116 121.0(5) . . ?
F115 C115 C114 119.7(5) . . ?
C116 C115 C114 119.3(5) . . ?
F116 C116 C115 116.7(4) . . ?
F116 C116 C111 119.4(5) . . ?
C115 C116 C111 123.9(5) . . ?
N2 C211 N1 126.6(5) . . ?
N2 C211 S1 122.3(4) . . ?
N1 C211 S1 111.1(4) . . ?
C213 C212 C217 122.0(5) . . ?
C213 C212 S1 127.5(4) . . ?
C217 C212 S1 110.5(4) . . ?
C214 C213 C212 117.0(5) . . ?
C214 C213 H1 121.5 . . ?
C212 C213 H1 121.5 . . ?
C213 C214 C215 121.6(5) . . ?
C213 C214 H2 119.2 . . ?
C215 C214 H2 119.2 . . ?
C214 C215 C216 120.9(5) . . ?
C214 C215 H3 119.6 . . ?
C216 C215 H3 119.6 . . ?
C217 C216 C215 118.1(5) . . ?
C217 C216 H4 121.0 . . ?
C215 C216 H4 121.0 . . ?
C216 C217 N1 127.3(5) . . ?
C216 C217 C212 120.5(5) . . ?
N1 C217 C212 112.2(5) . . ?
N1 C218 H6 109.5 . . ?
N1 C218 H7 109.5 . . ?
H6 C218 H7 109.5 . . ?
N1 C218 H5 109.5 . . ?
H6 C218 H5 109.5 . . ?
H7 C218 H5 109.5 . . ?

loop_
_geom_bond_atom_site_label_1
_geom_bond_atom_site_label_2
_geom_bond_distance
_geom_bond_site_symmetry_2
_geom_bond_publ_flag
Au1 C111 2.009(5) . ?
Au1 N2 2.037(5) . ?
S1 C211 1.746(5) . ?
S1 C212 1.763(5) . ?
O1 C1 1.450(7) . ?
O1 C4 1.457(7) . ?
N1 C211 1.359(7) . ?
N1 C217 1.396(7) . ?
N1 C218 1.425(7) . ?
C1 C2 1.522(8) . ?
C1 H16 0.9900 . ?
C1 H15 0.9900 . ?
N2 C211 1.294(7) . ?
N2 H8 0.8800 . ?
C2 C3 1.519(9) . ?
C2 H14 0.9900 . ?
C2 H13 0.9900 . ?
C3 C4 1.510(8) . ?
C3 H11 0.9900 . ?
C3 H12 0.9900 . ?
C4 H9 0.9900 . ?
C4 H10 0.9900 . ?
C111 C112 1.373(8) . ?
C111 C116 1.388(8) . ?
F112 C112 1.372(6) . ?
C112 C113 1.384(7) . ?
F113 C113 1.354(6) . ?
C113 C114 1.358(8) . ?
F114 C114 1.352(6) . ?
C114 C115 1.392(8) . ?
F115 C115 1.357(6) . ?
C115 C116 1.368(8) . ?
F116 C116 1.364(6) . ?
C212 C213 1.394(8) . ?
C212 C217 1.399(7) . ?
C213 C214 1.389(8) . ?
C213 H1 0.9500 . ?
C214 C215 1.395(8) . ?
C214 H2 0.9500 . ?
C215 C216 1.397(7) . ?
C215 H3 0.9500 . ?
C216 C217 1.384(7) . ?
C216 H4 0.9500 . ?
C218 H6 0.9800 . ?
C218 H7 0.9800 . ?
C218 H5 0.9800 . ?

loop_
_geom_torsion_atom_site_label_1
_geom_torsion_atom_site_label_2
_geom_torsion_atom_site_label_3
_geom_torsion_atom_site_label_4
_geom_torsion
_geom_torsion_site_symmetry_1
_geom_torsion_site_symmetry_2
_geom_torsion_site_symmetry_3
_geom_torsion_site_symmetry_4
_geom_torsion_publ_flag
C4 O1 C1 C2 -6.2(6) . . . . ?
O1 C1 C2 C3 -17.3(6) . . . . ?
C1 C2 C3 C4 33.1(6) . . . . ?
C1 O1 C4 C3 27.7(6) . . . . ?
C2 C3 C4 O1 -37.7(6) . . . . ?
C116 C111 C112 F112 -178.8(4) . . . . ?
Au1 C111 C112 F112 1.0(7) . . . . ?
C116 C111 C112 C113 1.8(8) . . . . ?
Au1 C111 C112 C113 -178.3(4) . . . . ?
F112 C112 C113 F113 -0.9(7) . . . . ?
C111 C112 C113 F113 178.4(5) . . . . ?
F112 C112 C113 C114 179.4(5) . . . . ?
C111 C112 C113 C114 -1.2(8) . . . . ?
F113 C113 C114 F114 0.4(8) . . . . ?
C112 C113 C114 F114 -180.0(5) . . . . ?
F113 C113 C114 C115 -179.5(5) . . . . ?
C112 C113 C114 C115 0.2(8) . . . . ?
F114 C114 C115 F115 1.4(8) . . . . ?
C113 C114 C115 F115 -178.7(5) . . . . ?
F114 C114 C115 C116 -179.8(5) . . . . ?
C113 C114 C115 C116 0.1(8) . . . . ?
F115 C115 C116 F116 -1.6(7) . . . . ?
C114 C115 C116 F116 179.6(5) . . . . ?
F115 C115 C116 C111 179.4(5) . . . . ?
C114 C115 C116 C111 0.7(8) . . . . ?
C112 C111 C116 F116 179.5(5) . . . . ?
Au1 C111 C116 F116 -0.3(7) . . . . ?
C112 C111 C116 C115 -1.5(8) . . . . ?
Au1 C111 C116 C115 178.6(4) . . . . ?
Au1 N2 C211 N1 177.5(4) . . . . ?
Au1 N2 C211 S1 -4.2(7) . . . . ?
C217 N1 C211 N2 -177.8(5) . . . . ?
C218 N1 C211 N2 0.2(8) . . . . ?
C217 N1 C211 S1 3.8(6) . . . . ?
C218 N1 C211 S1 -178.2(4) . . . . ?
C212 S1 C211 N2 178.2(5) . . . . ?
C212 S1 C211 N1 -3.3(4) . . . . ?
C211 S1 C212 C213 -177.4(5) . . . . ?
C211 S1 C212 C217 2.1(4) . . . . ?
C217 C212 C213 C214 -0.1(8) . . . . ?
S1 C212 C213 C214 179.4(4) . . . . ?
C212 C213 C214 C215 0.9(8) . . . . ?
C213 C214 C215 C216 -0.3(8) . . . . ?
C214 C215 C216 C217 -1.1(8) . . . . ?
C215 C216 C217 N1 -178.6(5) . . . . ?
C215 C216 C217 C212 1.9(8) . . . . ?
C211 N1 C217 C216 178.4(5) . . . . ?
C218 N1 C217 C216 0.4(8) . . . . ?
C211 N1 C217 C212 -2.2(6) . . . . ?
C218 N1 C217 C212 179.9(5) . . . . ?
C213 C212 C217 C216 -1.3(8) . . . . ?
S1 C212 C217 C216 179.1(4) . . . . ?
C213 C212 C217 N1 179.1(5) . . . . ?
S1 C212 C217 N1 -0.5(6) . . . . ?
